data_1554945
loop_
_publ_author_name
'Wang, Yu-Chao'
'Wang, Rui-Xiang'
'Qiu, Guanyinsheng'
'Zhou, Hongwei'
'Xie, Wenlin'
'Liu, Jin-Biao'

_publ_section_title
;
 ortho-Amide-directed 2,4-dibromohydration of conjugated enynes
;
_journal_issue 14
_journal_name_full 'Organic Chemistry Frontiers'
_journal_page_first 2471
_journal_paper_doi 10.1039/C9QO00540D
_journal_volume 6
_journal_year 2019
_chemical_formula_sum 'C17 H15 Br2 N O2'
_chemical_formula_weight 425.12
_space_group_crystal_system triclinic
_space_group_IT_number 2
_space_group_name_Hall '-P 1'
_space_group_name_H-M_alt 'P -1'
_atom_sites_solution_hydrogens mixed
_audit_creation_method SHELXL-2014/7
_audit_update_record
;
2019-04-19 deposited with the CCDC.	2019-05-27 downloaded from the CCDC.
;
_cell_angle_alpha 110.338(4)
_cell_angle_beta 100.049(4)
_cell_angle_gamma 106.048(4)
_cell_formula_units_Z 2
_cell_length_a 7.5896(8)
_cell_length_b 10.9767(11)
_cell_length_c 11.9609(13)
_cell_measurement_reflns_used 5946
_cell_measurement_temperature 296(2)
_cell_measurement_theta_max 56.93
_cell_measurement_theta_min 3.59
_cell_volume 856.49(16)
_computing_cell_refinement 'Bruker SAINT'
_computing_data_collection 'Bruker APEX2'
_computing_data_reduction 'Bruker SAINT'
_computing_molecular_graphics 'Bruker SHELXTL'
_computing_publication_material 'Bruker SHELXTL'
_computing_structure_refinement 'SHELXL-2014/7 (Sheldrick, 2014)'
_computing_structure_solution 'SHELXS-97 (Sheldrick 2008)'
_diffrn_ambient_temperature 296(2)
_diffrn_measured_fraction_theta_full 0.978
_diffrn_measured_fraction_theta_max 0.980
_diffrn_measurement_device_type 'Bruker APEX-II CCD'
_diffrn_measurement_method '\f and \w scans'
_diffrn_radiation_type GaK\a
_diffrn_radiation_wavelength 1.34138
_diffrn_reflns_av_R_equivalents 0.0465
_diffrn_reflns_av_unetI/netI 0.0469
_diffrn_reflns_Laue_measured_fraction_full 0.978
_diffrn_reflns_Laue_measured_fraction_max 0.980
_diffrn_reflns_limit_h_max 9
_diffrn_reflns_limit_h_min -9
_diffrn_reflns_limit_k_max 13
_diffrn_reflns_limit_k_min -13
_diffrn_reflns_limit_l_max 14
_diffrn_reflns_limit_l_min -13
_diffrn_reflns_number 9260
_diffrn_reflns_point_group_measured_fraction_full 0.978
_diffrn_reflns_point_group_measured_fraction_max 0.980
_diffrn_reflns_theta_full 53.594
_diffrn_reflns_theta_max 55.490
_diffrn_reflns_theta_min 5.524
_exptl_absorpt_coefficient_mu 4.006
_exptl_absorpt_correction_T_max 0.751
_exptl_absorpt_correction_T_min 0.496
_exptl_absorpt_correction_type multi-scan
_exptl_absorpt_process_details sadabs
_exptl_crystal_colour colorless
_exptl_crystal_density_diffrn 1.648
_exptl_crystal_description block
_exptl_crystal_F_000 420
_exptl_crystal_size_max 0.250
_exptl_crystal_size_mid 0.220
_exptl_crystal_size_min 0.180
_refine_diff_density_max 0.576
_refine_diff_density_min -0.578
_refine_diff_density_rms 0.059
_refine_ls_extinction_method none
_refine_ls_goodness_of_fit_ref 1.050
_refine_ls_hydrogen_treatment mixed
_refine_ls_matrix_type full
_refine_ls_number_parameters 207
_refine_ls_number_reflns 3263
_refine_ls_number_restraints 2
_refine_ls_restrained_S_all 1.050
_refine_ls_R_factor_all 0.0566
_refine_ls_R_factor_gt 0.0484
_refine_ls_shift/su_max 0.000
_refine_ls_shift/su_mean 0.000
_refine_ls_structure_factor_coef Fsqd
_refine_ls_weighting_details 'w=1/[\s^2^(Fo^2^)+(0.0603P)^2^+0.6277P] where P=(Fo^2^+2Fc^2^)/3'
_refine_ls_weighting_scheme calc
_refine_ls_wR_factor_gt 0.1295
_refine_ls_wR_factor_ref 0.1367
_reflns_Friedel_coverage 0.000
_reflns_number_gt 2762
_reflns_number_total 3263
_reflns_threshold_expression 'I > 2\s(I)'
_cod_data_source_file c9qo00540d2.cif
_cod_data_source_block ga_81211a_a
_cod_original_cell_volume 856.48(16)
_cod_database_code 1554945
_shelx_shelxl_version_number 2014/7
_shelx_space_group_comment
; 
The symmetry employed for this shelxl refinement is uniquely defined 
by the following loop, which should always be used as a source of 
symmetry information in preference to the above space-group names. 
They are only intended as comments. 
;
_shelx_estimated_absorpt_t_min 0.434
_shelx_estimated_absorpt_t_max 0.532

loop_
_space_group_symop_operation_xyz
'x, y, z'
'-x, -y, -z'

loop_
_atom_site_label
_atom_site_type_symbol
_atom_site_fract_x
_atom_site_fract_y
_atom_site_fract_z
_atom_site_U_iso_or_equiv
_atom_site_adp_type
_atom_site_occupancy
_atom_site_site_symmetry_order
_atom_site_calc_flag
_atom_site_refinement_flags_posn
_atom_site_refinement_flags_adp
Br1 Br 0.73426(6) 0.49886(4) 0.43228(5) 0.0819(2) Uani 1 1 d . .
Br2 Br 1.03197(8) 0.66739(7) 0.85443(5) 0.1189(3) Uani 1 1 d . .
N1 N 0.3428(3) 0.1460(3) 0.5007(3) 0.0497(6) Uani 1 1 d D .
H1' H 0.448(3) 0.159(3) 0.544(2) 0.038(8) Uiso 1 1 d D .
O1 O 0.7104(3) 0.1638(3) 0.5165(2) 0.0593(6) Uani 1 1 d D .
H1 H 0.817(4) 0.160(5) 0.528(4) 0.093(15) Uiso 1 1 d D .
O2 O 0.0559(4) 0.1623(3) 0.5078(3) 0.0791(8) Uani 1 1 d . .
C1 C 0.4946(4) 0.1611(3) 0.3428(3) 0.0487(7) Uani 1 1 d . .
C2 C 0.3273(4) 0.1175(3) 0.3737(3) 0.0496(7) Uani 1 1 d . .
C3 C 0.1507(5) 0.0440(4) 0.2791(4) 0.0700(10) Uani 1 1 d . .
H3 H 0.0382 0.0136 0.2989 0.084 Uiso 1 1 calc R U
C4 C 0.1442(7) 0.0170(5) 0.1572(4) 0.0862(13) Uani 1 1 d . .
H4 H 0.0265 -0.0309 0.0950 0.103 Uiso 1 1 calc R U
C5 C 0.3057(8) 0.0588(5) 0.1264(4) 0.0854(12) Uani 1 1 d . .
H5 H 0.2994 0.0389 0.0433 0.102 Uiso 1 1 calc R U
C6 C 0.4805(6) 0.1311(4) 0.2185(3) 0.0686(9) Uani 1 1 d . .
H6 H 0.5912 0.1604 0.1965 0.082 Uiso 1 1 calc R U
C7 C 0.6909(4) 0.2372(3) 0.4411(3) 0.0481(7) Uani 1 1 d . .
H7 H 0.7894 0.2368 0.3979 0.058 Uiso 1 1 calc R U
C8 C 0.7245(4) 0.3873(3) 0.5221(3) 0.0518(7) Uani 1 1 d . .
C9 C 0.7518(5) 0.4405(4) 0.6435(4) 0.0699(10) Uani 1 1 d . .
H9 H 0.7481 0.3804 0.6827 0.084 Uiso 1 1 calc R U
C10 C 0.7883(7) 0.5894(6) 0.7240(5) 0.1040(18) Uani 1 1 d . .
H10A H 0.6854 0.5946 0.7613 0.125 Uiso 1 1 calc R U
H10B H 0.7922 0.6424 0.6738 0.125 Uiso 1 1 calc R U
C11 C 0.2150(4) 0.1702(3) 0.5610(3) 0.0544(8) Uani 1 1 d . .
C12 C 0.2826(5) 0.2130(3) 0.6981(4) 0.0606(8) Uani 1 1 d . .
C13 C 0.4200(7) 0.1737(5) 0.7540(4) 0.0769(11) Uani 1 1 d . .
H13 H 0.4740 0.1174 0.7050 0.092 Uiso 1 1 calc R U
C14 C 0.4765(10) 0.2176(6) 0.8815(5) 0.1068(17) Uani 1 1 d . .
H14 H 0.5684 0.1914 0.9192 0.128 Uiso 1 1 calc R U
C15 C 0.3949(13) 0.3012(7) 0.9528(6) 0.119(2) Uani 1 1 d . .
H15 H 0.4330 0.3317 1.0391 0.143 Uiso 1 1 calc R U
C16 C 0.2588(11) 0.3400(6) 0.8982(6) 0.115(2) Uani 1 1 d . .
H16 H 0.2056 0.3967 0.9476 0.137 Uiso 1 1 calc R U
C17 C 0.2016(7) 0.2959(5) 0.7728(5) 0.0851(13) Uani 1 1 d . .
H17 H 0.1075 0.3212 0.7361 0.102 Uiso 1 1 calc R U

loop_
_atom_site_aniso_label
_atom_site_aniso_U_11
_atom_site_aniso_U_22
_atom_site_aniso_U_33
_atom_site_aniso_U_23
_atom_site_aniso_U_13
_atom_site_aniso_U_12
Br1 0.0710(3) 0.0610(3) 0.1228(4) 0.0534(3) 0.0282(3) 0.0184(2)
Br2 0.0837(4) 0.1207(5) 0.0814(4) -0.0086(3) 0.0121(3) 0.0080(3)
N1 0.0334(12) 0.0525(14) 0.0684(16) 0.0304(13) 0.0171(11) 0.0156(11)
O1 0.0427(12) 0.0666(14) 0.0862(16) 0.0437(13) 0.0232(11) 0.0279(11)
O2 0.0470(13) 0.101(2) 0.118(2) 0.0618(18) 0.0377(14) 0.0396(14)
C1 0.0469(15) 0.0407(15) 0.0593(17) 0.0224(13) 0.0169(13) 0.0148(12)
C2 0.0429(15) 0.0405(15) 0.0622(17) 0.0235(13) 0.0117(13) 0.0105(12)
C3 0.0450(17) 0.062(2) 0.086(3) 0.0319(19) 0.0054(16) 0.0025(15)
C4 0.080(3) 0.076(3) 0.069(2) 0.025(2) -0.010(2) 0.005(2)
C5 0.097(3) 0.078(3) 0.059(2) 0.023(2) 0.011(2) 0.017(2)
C6 0.076(2) 0.063(2) 0.064(2) 0.0261(17) 0.0281(18) 0.0192(18)
C7 0.0374(14) 0.0501(16) 0.0655(17) 0.0291(14) 0.0227(13) 0.0178(12)
C8 0.0320(13) 0.0469(16) 0.073(2) 0.0238(15) 0.0144(13) 0.0117(12)
C9 0.0506(19) 0.065(2) 0.075(2) 0.0152(18) 0.0121(16) 0.0169(16)
C10 0.080(3) 0.088(3) 0.091(3) -0.010(3) 0.005(2) 0.029(3)
C11 0.0456(16) 0.0464(16) 0.087(2) 0.0393(16) 0.0322(16) 0.0177(13)
C12 0.0605(19) 0.0474(17) 0.088(2) 0.0349(17) 0.0420(18) 0.0193(15)
C13 0.100(3) 0.072(2) 0.078(2) 0.038(2) 0.038(2) 0.045(2)
C14 0.145(5) 0.105(4) 0.082(3) 0.045(3) 0.034(3) 0.055(4)
C15 0.187(7) 0.094(4) 0.083(3) 0.035(3) 0.066(4) 0.045(4)
C16 0.160(6) 0.094(4) 0.119(4) 0.044(3) 0.090(4) 0.059(4)
C17 0.092(3) 0.078(3) 0.110(4) 0.042(3) 0.064(3) 0.040(2)

loop_
_atom_type_symbol
_atom_type_description
_atom_type_scat_dispersion_real
_atom_type_scat_dispersion_imag
_atom_type_scat_source
C C 0.0137 0.0067 'International Tables Vol C Tables 4.2.6.8 and 6.1.1.4'
H H 0.0000 0.0000 'International Tables Vol C Tables 4.2.6.8 and 6.1.1.4'
Br Br -0.9338 1.0006 'International Tables Vol C Tables 4.2.6.8 and 6.1.1.4'
N N 0.0241 0.0134 'International Tables Vol C Tables 4.2.6.8 and 6.1.1.4'
O O 0.0389 0.0241 'International Tables Vol C Tables 4.2.6.8 and 6.1.1.4'

loop_
_geom_angle_atom_site_label_1
_geom_angle_atom_site_label_2
_geom_angle_atom_site_label_3
_geom_angle
C11 N1 C2 127.9(3)
C11 N1 H1' 116(2)
C2 N1 H1' 115(2)
C7 O1 H1 109(4)
C6 C1 C2 118.3(3)
C6 C1 C7 119.8(3)
C2 C1 C7 121.8(3)
C1 C2 C3 119.6(3)
C1 C2 N1 118.1(3)
C3 C2 N1 122.2(3)
C4 C3 C2 119.9(4)
C4 C3 H3 120.1
C2 C3 H3 120.1
C5 C4 C3 121.0(4)
C5 C4 H4 119.5
C3 C4 H4 119.5
C4 C5 C6 119.8(4)
C4 C5 H5 120.1
C6 C5 H5 120.1
C5 C6 C1 121.4(4)
C5 C6 H6 119.3
C1 C6 H6 119.3
O1 C7 C8 110.1(3)
O1 C7 C1 109.2(2)
C8 C7 C1 112.9(2)
O1 C7 H7 108.2
C8 C7 H7 108.2
C1 C7 H7 108.2
C9 C8 C7 125.6(3)
C9 C8 Br1 121.4(3)
C7 C8 Br1 113.0(2)
C8 C9 C10 125.6(5)
C8 C9 H9 117.2
C10 C9 H9 117.2
C9 C10 Br2 109.2(3)
C9 C10 H10A 109.8
Br2 C10 H10A 109.8
C9 C10 H10B 109.8
Br2 C10 H10B 109.8
H10A C10 H10B 108.3
O2 C11 N1 122.5(3)
O2 C11 C12 122.4(3)
N1 C11 C12 115.1(3)
C13 C12 C17 119.1(4)
C13 C12 C11 123.3(3)
C17 C12 C11 117.6(4)
C14 C13 C12 120.2(4)
C14 C13 H13 119.9
C12 C13 H13 119.9
C13 C14 C15 119.1(6)
C13 C14 H14 120.5
C15 C14 H14 120.5
C16 C15 C14 121.0(5)
C16 C15 H15 119.5
C14 C15 H15 119.5
C17 C16 C15 120.1(5)
C17 C16 H16 120.0
C15 C16 H16 120.0
C16 C17 C12 120.5(5)
C16 C17 H17 119.8
C12 C17 H17 119.8

loop_
_geom_bond_atom_site_label_1
_geom_bond_atom_site_label_2
_geom_bond_distance
Br1 C8 1.884(3)
Br2 C10 1.943(5)
N1 C11 1.336(4)
N1 C2 1.417(4)
N1 H1' 0.820(18)
O1 C7 1.418(4)
O1 H1 0.810(19)
O2 C11 1.227(4)
C1 C6 1.385(5)
C1 C2 1.389(4)
C1 C7 1.522(4)
C2 C3 1.402(5)
C3 C4 1.371(6)
C3 H3 0.9300
C4 C5 1.347(7)
C4 H4 0.9300
C5 C6 1.379(6)
C5 H5 0.9300
C6 H6 0.9300
C7 C8 1.514(4)
C7 H7 0.9800
C8 C9 1.316(5)
C9 C10 1.495(6)
C9 H9 0.9300
C10 H10A 0.9700
C10 H10B 0.9700
C11 C12 1.487(5)
C12 C13 1.388(6)
C12 C17 1.393(5)
C13 C14 1.374(6)
C13 H13 0.9300
C14 C15 1.381(9)
C14 H14 0.9300
C15 C16 1.369(10)
C15 H15 0.9300
C16 C17 1.351(8)
C16 H16 0.9300
C17 H17 0.9300

loop_
_geom_hbond_atom_site_label_D
_geom_hbond_atom_site_label_H
_geom_hbond_atom_site_label_A
_geom_hbond_distance_DH
_geom_hbond_distance_HA
_geom_hbond_distance_DA
_geom_hbond_angle_DHA
_geom_hbond_site_symmetry_A
O1 H1 O2 0.810(19) 1.87(2) 2.647(3) 161(5) 1_655
N1 H1' O1 0.820(18) 2.06(2) 2.710(3) 136(3) .

loop_
_geom_torsion_atom_site_label_1
_geom_torsion_atom_site_label_2
_geom_torsion_atom_site_label_3
_geom_torsion_atom_site_label_4
_geom_torsion
C6 C1 C2 C3 0.6(5)
C7 C1 C2 C3 -178.0(3)
C6 C1 C2 N1 178.8(3)
C7 C1 C2 N1 0.2(4)
C11 N1 C2 C1 149.0(3)
C11 N1 C2 C3 -32.9(5)
C1 C2 C3 C4 -0.7(5)
N1 C2 C3 C4 -178.8(4)
C2 C3 C4 C5 0.7(7)
C3 C4 C5 C6 -0.7(8)
C4 C5 C6 C1 0.6(7)
C2 C1 C6 C5 -0.6(6)
C7 C1 C6 C5 178.1(4)
C6 C1 C7 O1 -130.3(3)
C2 C1 C7 O1 48.3(4)
C6 C1 C7 C8 106.9(3)
C2 C1 C7 C8 -74.5(4)
O1 C7 C8 C9 -5.3(4)
C1 C7 C8 C9 117.0(3)
O1 C7 C8 Br1 172.31(18)
C1 C7 C8 Br1 -65.4(3)
C7 C8 C9 C10 178.9(3)
Br1 C8 C9 C10 1.5(5)
C8 C9 C10 Br2 -121.9(4)
C2 N1 C11 O2 4.4(5)
C2 N1 C11 C12 -173.3(3)
O2 C11 C12 C13 154.3(4)
N1 C11 C12 C13 -28.0(5)
O2 C11 C12 C17 -25.3(5)
N1 C11 C12 C17 152.4(3)
C17 C12 C13 C14 -0.7(7)
C11 C12 C13 C14 179.6(4)
C12 C13 C14 C15 -0.1(8)
C13 C14 C15 C16 0.3(10)
C14 C15 C16 C17 0.3(10)
C15 C16 C17 C12 -1.1(9)
C13 C12 C17 C16 1.3(7)
C11 C12 C17 C16 -179.0(4)
